data_1535384
loop_
_publ_author_name
'Minkwitz, R.'
'Broechler, R.'
'Preut, H.'

_publ_section_title
;
 Fluorieren mit Trifluormethylhypochlorit C F3 O Cl, Darstellung und
 Kristallstrukturanalyse von Trifluormethyliodtetrafluorid C F3 I F4.
;
_journal_name_full 'Zeitschrift fuer Anorganische und Allgemeine Chemie'
_journal_page_first 1247
_journal_page_last 1250
_journal_volume 621
_journal_year 1995
_chemical_formula_sum 'C F7 I'
_chemical_name_systematic '(C F3) (I F4)'
_space_group_IT_number 14
_symmetry_space_group_name_Hall '-P 2ybc'
_symmetry_space_group_name_H-M 'P 1 21/c 1'
_cell_angle_alpha 90
_cell_angle_beta 99.65
_cell_angle_gamma 90
_cell_formula_units_Z 4
_cell_length_a 7.622
_cell_length_b 8.429
_cell_length_c 8.564
_cell_volume 542.416
_citation_journal_id_ASTM ZAACAB
_cod_data_source_file Minkwitz_ZAACAB_1995_1764.cif
_cod_data_source_block C1F7I1
_cod_original_cell_volume 542.4161
_cod_original_formula_sum 'C1 F7 I1'
_cod_database_code 1535384

loop_
_symmetry_equiv_pos_as_xyz
x,y,z
-x,y+1/2,-z+1/2
-x,-y,-z
x,-y-1/2,z-1/2

loop_
_atom_site_label
_atom_site_type_symbol
_atom_site_fract_x
_atom_site_fract_y
_atom_site_fract_z
_atom_site_occupancy
_atom_site_U_iso_or_equiv
C1 C+4 0.327 -0.07 0.22 1 0.0
F2 F-1 0.491 -0.039 0.27 1 0.0
F4 F-1 -0.027 -0.045 0.2071 1 0.0
F3 F-1 0.3 -0.2109 0.267 1 0.0
F6 F-1 0.367 0.2058 0.3905 1 0.0
I1 I+3 0.14722 0.09976 0.31202 1 0.0
F1 F-1 0.296 -0.073 0.071 1 0.0
F7 F-1 0.142 0.2007 0.1124 1 0.0
F5 F-1 0.189 -0.0418 0.4908 1 0.0
